data_4310453
loop_
_publ_author_name
'Kenji Matsuda'
'Kohsuke Takayama'
'Masahiro Irie'

_publ_contact_author
;Dr. Kenji Matsuda
Department of Chemistry and Biochemistry
Graduate School of Engineering, Kyushu University
Hakozaki 6-10-1, Higashi-ku, Fukuoka, Japan
;
_publ_contact_author_email ' kmatsuda@cstf.kyushu-u.ac.jp'
_publ_contact_author_fax ' 81(92)6423568 '
_publ_contact_author_phone ' 81(92)6424132 '
_publ_section_title
;
 Photochromism of Metal Complexes Composed of Diarylethene Ligands and
 Zn(II), Mn(II), and Cu(II) Hexafluoroacetylacetonates
;
_journal_name_full 'Inorganic Chemistry'
_journal_page_first 482
_journal_page_last 489
_journal_paper_doi 10.1021/ic035020r
_journal_volume 43
_journal_year 2004
_chemical_formula_sum 'C31 H18 Cu0.5 F12 N O2 S2'
_chemical_formula_weight 760.35
_chemical_melting_point 183
_chemical_name_systematic
; 
1-(2-methyl-5-phenyl-3-thienyl)-2-(2-methyl-5-(4-pyridyl)
-3-thienyl)-3,3,4,4,5,5-hexafluorocyclopentene
bis(hexafluoroacetylacetonato)copper(II) complex
;
_space_group_IT_number 2
_symmetry_cell_setting triclinic
_symmetry_space_group_name_Hall '-P 1'
_symmetry_space_group_name_H-M 'P -1'
_atom_sites_solution_hydrogens geom
_atom_sites_solution_primary direct
_atom_sites_solution_secondary difmap
_audit_creation_method SHELXL-97
_cell_angle_alpha 86.483(4)
_cell_angle_beta 75.633(4)
_cell_angle_gamma 72.277(4)
_cell_formula_units_Z 2
_cell_length_a 8.900(2)
_cell_length_b 10.774(3)
_cell_length_c 17.648(5)
_cell_measurement_temperature 141(2)
_cell_measurement_theta_max 27.49
_cell_measurement_theta_min 1.19
_cell_volume 1561.3(7)
_computing_cell_refinement 'Bruker SMART'
_computing_data_collection 'Bruker SMART'
_computing_data_reduction 'Bruker SHELXTL'
_computing_molecular_graphics 'Bruker SHELXTL'
_computing_publication_material 'Bruker SHELXTL'
_computing_structure_refinement 'SHELXL-97 (Sheldrick, 1997)'
_computing_structure_solution 'SHELXS-97 (Sheldrick, 1990)'
_diffrn_ambient_temperature 293(2)
_diffrn_measured_fraction_theta_full 0.881
_diffrn_measured_fraction_theta_max 0.881
_diffrn_measurement_device_type 'CCD area detector'
_diffrn_measurement_method 'omega scans'
_diffrn_radiation_monochromator graphite
_diffrn_radiation_source 'sealed tube'
_diffrn_radiation_type MoK\a
_diffrn_radiation_wavelength 0.71073
_diffrn_reflns_av_R_equivalents 0.0319
_diffrn_reflns_av_sigmaI/netI 0.0454
_diffrn_reflns_limit_h_max 11
_diffrn_reflns_limit_h_min -6
_diffrn_reflns_limit_k_max 13
_diffrn_reflns_limit_k_min -13
_diffrn_reflns_limit_l_max 21
_diffrn_reflns_limit_l_min -21
_diffrn_reflns_number 10582
_diffrn_reflns_theta_full 27.49
_diffrn_reflns_theta_max 27.49
_diffrn_reflns_theta_min 1.19
_diffrn_standards_decay_% 0.57
_exptl_absorpt_coefficient_mu 0.605
_exptl_absorpt_correction_T_max 1.000000
_exptl_absorpt_correction_T_min 0.828626
_exptl_absorpt_correction_type multi-scan
_exptl_absorpt_process_details 'Bruker SADABS'
_exptl_crystal_colour green
_exptl_crystal_density_diffrn 1.617
_exptl_crystal_density_method 'not measured'
_exptl_crystal_description block
_exptl_crystal_F_000 763
_exptl_crystal_size_max 0.6
_exptl_crystal_size_mid 0.4
_exptl_crystal_size_min 0.3
_refine_diff_density_max 1.283
_refine_diff_density_min -0.659
_refine_diff_density_rms 0.089
_refine_ls_extinction_method none
_refine_ls_goodness_of_fit_ref 1.064
_refine_ls_hydrogen_treatment mixed
_refine_ls_matrix_type full
_refine_ls_number_parameters 507
_refine_ls_number_reflns 6308
_refine_ls_number_restraints 32
_refine_ls_restrained_S_all 1.064
_refine_ls_R_factor_all 0.0672
_refine_ls_R_factor_gt 0.0476
_refine_ls_shift/su_max 0.000
_refine_ls_shift/su_mean 0.000
_refine_ls_structure_factor_coef Fsqd
_refine_ls_weighting_details 'calc w=1/[\s^2^(Fo^2^)+(0.0759P)^2^+0.8726P] where P=(Fo^2^+2Fc^2^)/3'
_refine_ls_weighting_scheme calc
_refine_ls_wR_factor_gt 0.1231
_refine_ls_wR_factor_ref 0.1384
_reflns_number_gt 4814
_reflns_number_total 6308
_reflns_threshold_expression >2sigma(I)
_cod_data_source_file ic035020rsi20030830_014130_3.cif
_cod_data_source_block 2a2Cu(hfac)2
_cod_depositor_comments
;
The following automatic conversions were performed:
'_symmetry_cell_setting' value 'Triclinic' changed to 'triclinic'
according to '/home/saulius/struct/CIF-dictionaries/cif_core.dic'
dictionary named 'cif_core.dic' version 2.4.1 from 2010-06-29.

Automatic conversion script
Id: cif_fix_enum 1527 2010-12-29 10:47:43Z saulius 
;
_cod_original_cell_volume 1561.4(7)
_cod_original_formula_sum 'C31 H18 Cu0.50 F12 N O2 S2'
_cod_database_code 4310453

loop_
_symmetry_equiv_pos_as_xyz
'x, y, z'
'-x, -y, -z'

loop_
_atom_site_label
_atom_site_type_symbol
_atom_site_fract_x
_atom_site_fract_y
_atom_site_fract_z
_atom_site_U_iso_or_equiv
_atom_site_adp_type
_atom_site_occupancy
_atom_site_symmetry_multiplicity
_atom_site_calc_flag
_atom_site_refinement_flags
_atom_site_disorder_assembly
_atom_site_disorder_group
Cu1 Cu 0.0000 1.0000 1.0000 0.01998(14) Uani 1 2 d S . .
S1 S 0.99974(9) 0.27108(8) 0.51418(4) 0.02818(19) Uani 1 1 d . A .
S2 S 0.69527(9) 0.42256(7) 0.84377(4) 0.02420(18) Uani 1 1 d . . .
C6A C 1.1512(7) 0.6121(5) 0.7438(3) 0.0245(19) Uiso 0.768(4) 1 d PD A 1
C7A C 1.2798(5) 0.6326(4) 0.6721(2) 0.0247(9) Uiso 0.768(4) 1 d PD A 1
C8A C 1.3078(9) 0.5163(7) 0.6194(3) 0.031(4) Uiso 0.768(4) 1 d PD A 1
F1A F 1.2226(4) 0.5499(3) 0.79986(15) 0.0396(7) Uiso 0.768(4) 1 d PD A 1
F2A F 1.0505(3) 0.7289(3) 0.77564(17) 0.0401(7) Uiso 0.768(4) 1 d PD A 1
F3A F 1.4192(3) 0.6327(3) 0.69105(16) 0.0338(7) Uiso 0.768(4) 1 d PD A 1
F4A F 1.2221(3) 0.7435(2) 0.63617(14) 0.0366(7) Uiso 0.768(4) 1 d PD A 1
F5A F 1.4395(3) 0.4174(3) 0.63098(19) 0.0318(7) Uiso 0.768(4) 1 d PD A 1
F6A F 1.3465(4) 0.5442(3) 0.54230(16) 0.0334(7) Uiso 0.768(4) 1 d PD A 1
C6B C 1.1367(16) 0.6239(15) 0.7339(9) 0.026(7) Uiso 0.232(4) 1 d PD A 2
C7B C 1.3161(15) 0.5774(13) 0.6916(7) 0.036(4) Uiso 0.232(4) 1 d PD A 2
C8B C 1.315(2) 0.5055(14) 0.6185(7) 0.007(7) Uiso 0.232(4) 1 d PD A 2
F1B F 1.1364(12) 0.6135(9) 0.8124(5) 0.043(2) Uiso 0.232(4) 1 d PD A 2
F2B F 1.0557(12) 0.7461(9) 0.7272(6) 0.047(3) Uiso 0.232(4) 1 d PD A 2
F3B F 1.4053(13) 0.4886(10) 0.7370(6) 0.062(3) Uiso 0.232(4) 1 d PD A 2
F4B F 1.3908(9) 0.6716(8) 0.6762(4) 0.0188(18) Uiso 0.232(4) 1 d PD A 2
F5B F 1.4561(10) 0.4061(7) 0.6016(6) 0.027(2) Uiso 0.232(4) 1 d PD A 2
F6B F 1.3224(10) 0.5844(8) 0.5537(4) 0.0172(18) Uiso 0.232(4) 1 d PD A 2
C30A C -0.2337(12) 1.0148(11) 0.8174(7) 0.042(3) Uani 0.510(6) 1 d PD B 1
F7A F -0.1008(7) 0.9990(5) 0.7582(3) 0.0613(18) Uani 0.510(6) 1 d PD B 1
F8A F -0.3194(16) 0.9499(11) 0.7949(7) 0.092(5) Uani 0.510(6) 1 d PD B 1
F9A F -0.307(2) 1.1369(14) 0.8166(14) 0.081(6) Uani 0.510(6) 1 d PD B 1
C30B C -0.3117(12) 1.0306(11) 0.8300(7) 0.034(2) Uani 0.490(6) 1 d PD B 2
F7B F -0.4726(6) 1.0496(5) 0.8514(3) 0.0561(16) Uani 0.490(6) 1 d PD B 2
F8B F -0.3013(16) 1.1445(11) 0.8041(11) 0.041(2) Uani 0.490(6) 1 d PD B 2
F9B F -0.2572(15) 0.9429(9) 0.7760(6) 0.067(4) Uani 0.490(6) 1 d PD B 2
C31A C -0.269(3) 0.724(2) 1.0523(11) 0.051(5) Uani 0.51(2) 1 d PD B 1
F10A F -0.384(2) 0.698(2) 1.0286(10) 0.109(6) Uani 0.51(2) 1 d PD B 1
F11A F -0.1431(11) 0.6125(8) 1.0401(10) 0.095(5) Uani 0.51(2) 1 d PD B 1
F12A F -0.3182(12) 0.7418(16) 1.1271(5) 0.073(3) Uani 0.51(2) 1 d PD B 1
C31B C -0.269(3) 0.6992(18) 1.0338(9) 0.041(4) Uani 0.49(2) 1 d PD B 2
F10B F -0.2679(19) 0.6731(13) 1.1072(8) 0.081(4) Uani 0.49(2) 1 d PD B 2
F11B F -0.4255(15) 0.7211(18) 1.0313(6) 0.061(3) Uani 0.49(2) 1 d PD B 2
F12B F -0.1886(14) 0.5981(6) 0.9888(8) 0.089(4) Uani 0.49(2) 1 d PD B 2
N1 N 0.1867(3) 0.8585(2) 0.93689(14) 0.0234(5) Uani 1 1 d . . .
O1 O -0.1249(3) 0.8564(2) 1.04181(13) 0.0337(5) Uani 1 1 d . B .
O2 O -0.1159(3) 1.0364(2) 0.90817(13) 0.0344(5) Uani 1 1 d . B .
C1 C 0.8918(4) 0.3992(3) 0.78944(16) 0.0231(6) Uani 1 1 d . . .
C2 C 0.9131(4) 0.5160(3) 0.76115(16) 0.0217(6) Uani 1 1 d . A .
C3 C 0.7713(4) 0.6229(3) 0.78430(17) 0.0236(6) Uani 1 1 d . . .
H3 H 0.7671 0.7084 0.7705 0.028 Uiso 1 1 calc R . .
C4 C 0.6417(4) 0.5890(3) 0.82859(16) 0.0213(6) Uani 1 1 d . . .
C5 C 1.0665(4) 0.5307(3) 0.71254(17) 0.0234(6) Uani 1 1 d . . .
C9 C 1.1558(3) 0.4748(3) 0.64265(17) 0.0228(6) Uani 1 1 d . A .
C10 C 0.9781(4) 0.3910(3) 0.57978(16) 0.0245(6) Uani 1 1 d . A .
C11 C 1.1265(4) 0.3859(3) 0.59173(16) 0.0240(6) Uani 1 1 d . . .
C12 C 1.2577(4) 0.2850(3) 0.54607(16) 0.0245(6) Uani 1 1 d . A .
H12 H 1.3659 0.2702 0.5467 0.029 Uiso 1 1 calc R . .
C13 C 1.2085(4) 0.2128(3) 0.50177(17) 0.0262(6) Uani 1 1 d . . .
C14 C 1.0124(4) 0.2662(3) 0.77665(19) 0.0310(7) Uani 1 1 d . . .
H14A H 1.0040 0.2260 0.7314 0.046 Uiso 1 1 calc R . .
H14B H 0.9905 0.2139 0.8217 0.046 Uiso 1 1 calc R . .
H14C H 1.1202 0.2732 0.7686 0.046 Uiso 1 1 calc R . .
C15 C 0.8128(4) 0.4845(3) 0.60972(18) 0.0297(7) Uani 1 1 d . . .
H15A H 0.7612 0.4545 0.6587 0.045 Uiso 1 1 calc R A .
H15B H 0.7486 0.4900 0.5725 0.045 Uiso 1 1 calc R . .
H15C H 0.8226 0.5690 0.6171 0.045 Uiso 1 1 calc R . .
C16 C 0.4799(3) 0.6764(3) 0.86341(16) 0.0200(6) Uani 1 1 d . . .
C17 C 0.4234(4) 0.7984(3) 0.83139(16) 0.0232(6) Uani 1 1 d . . .
H17 H 0.4833 0.8208 0.7844 0.028 Uiso 1 1 calc R . .
C18 C 0.2788(4) 0.8858(3) 0.86931(16) 0.0237(6) Uani 1 1 d . . .
H18 H 0.2439 0.9668 0.8472 0.028 Uiso 1 1 calc R . .
C19 C 0.2350(4) 0.7388(3) 0.96613(17) 0.0233(6) Uani 1 1 d . . .
H19 H 0.1696 0.7174 1.0117 0.028 Uiso 1 1 calc R . .
C20 C 0.3780(4) 0.6463(3) 0.93119(17) 0.0242(6) Uani 1 1 d . . .
H20 H 0.4064 0.5640 0.9528 0.029 Uiso 1 1 calc R . .
C21 C 1.3094(4) 0.1049(3) 0.44652(18) 0.0281(7) Uani 1 1 d . A .
C22 C 1.4686(4) 0.0986(3) 0.40908(19) 0.0344(7) Uani 1 1 d . . .
H22 H 1.5120 0.1621 0.4198 0.041 Uiso 1 1 calc R A .
C23 C 1.5634(5) -0.0007(3) 0.3562(2) 0.0403(8) Uani 1 1 d . A .
H23 H 1.6698 -0.0038 0.3316 0.048 Uiso 1 1 calc R . .
C24 C 1.5000(5) -0.0956(3) 0.3397(2) 0.0405(9) Uani 1 1 d . . .
H24 H 1.5633 -0.1617 0.3036 0.049 Uiso 1 1 calc R A .
C25 C 1.3437(5) -0.0920(4) 0.3767(2) 0.0433(9) Uani 1 1 d . A .
H25 H 1.3015 -0.1563 0.3661 0.052 Uiso 1 1 calc R . .
C26 C 1.2486(4) 0.0074(3) 0.4298(2) 0.0379(8) Uani 1 1 d . . .
H26 H 1.1428 0.0092 0.4546 0.045 Uiso 1 1 calc R A .
C27 C -0.2110(5) 0.9787(3) 0.8972(2) 0.0389(8) Uani 1 1 d . . .
C28 C -0.2635(5) 0.8814(4) 0.9400(2) 0.0477(10) Uani 1 1 d . B .
H28 H -0.3365 0.8502 0.9232 0.057 Uiso 1 1 calc R . .
C29 C -0.2139(4) 0.8271(3) 1.00681(19) 0.0318(7) Uani 1 1 d . . .

loop_
_atom_site_aniso_label
_atom_site_aniso_U_11
_atom_site_aniso_U_22
_atom_site_aniso_U_33
_atom_site_aniso_U_23
_atom_site_aniso_U_13
_atom_site_aniso_U_12
Cu1 0.0172(3) 0.0210(3) 0.0209(3) -0.00149(18) -0.00171(19) -0.0064(2)
S1 0.0244(4) 0.0345(4) 0.0288(4) -0.0005(3) -0.0077(3) -0.0121(3)
S2 0.0211(4) 0.0214(3) 0.0265(4) 0.0029(3) 0.0014(3) -0.0074(3)
C30A 0.053(7) 0.024(5) 0.061(7) 0.008(4) -0.037(7) -0.014(6)
F7A 0.085(4) 0.062(3) 0.033(2) 0.003(2) -0.017(3) -0.014(3)
F8A 0.180(12) 0.074(7) 0.105(10) 0.053(6) -0.122(9) -0.094(8)
F9A 0.112(11) 0.036(6) 0.114(12) 0.019(5) -0.081(9) -0.009(6)
C30B 0.048(7) 0.022(5) 0.041(5) 0.005(4) -0.026(6) -0.014(6)
F7B 0.046(3) 0.065(3) 0.067(3) 0.012(3) -0.029(3) -0.020(3)
F8B 0.050(5) 0.018(4) 0.070(5) 0.011(4) -0.033(4) -0.019(4)
F9B 0.140(9) 0.018(3) 0.038(3) -0.006(3) -0.039(5) 0.000(4)
C31A 0.054(7) 0.051(8) 0.061(10) -0.002(7) -0.030(7) -0.023(6)
F10A 0.151(14) 0.099(8) 0.137(11) 0.067(7) -0.083(10) -0.099(11)
F11A 0.086(6) 0.041(4) 0.134(11) 0.033(5) -0.007(6) -0.006(3)
F12A 0.079(5) 0.113(8) 0.047(4) 0.032(5) -0.014(3) -0.065(6)
C31B 0.059(8) 0.056(10) 0.037(7) 0.015(7) -0.024(7) -0.053(8)
F10B 0.138(11) 0.080(7) 0.078(7) 0.053(6) -0.073(7) -0.081(8)
F11B 0.063(5) 0.113(9) 0.046(4) 0.029(4) -0.026(3) -0.078(5)
F12B 0.131(7) 0.035(3) 0.104(8) 0.004(4) -0.013(6) -0.044(4)
N1 0.0219(13) 0.0243(12) 0.0235(12) -0.0009(10) -0.0033(10) -0.0079(10)
O1 0.0284(12) 0.0368(12) 0.0328(12) -0.0074(10) -0.0077(10) -0.0034(10)
O2 0.0400(14) 0.0321(12) 0.0321(12) -0.0049(9) 0.0021(10) -0.0199(11)
C1 0.0210(15) 0.0258(14) 0.0203(14) 0.0007(11) -0.0011(12) -0.0071(12)
C2 0.0209(15) 0.0231(14) 0.0210(14) -0.0006(11) -0.0015(12) -0.0091(12)
C3 0.0249(16) 0.0205(13) 0.0250(15) 0.0004(11) -0.0027(12) -0.0091(12)
C4 0.0231(15) 0.0197(13) 0.0212(14) -0.0005(11) -0.0026(12) -0.0084(12)
C5 0.0198(15) 0.0225(14) 0.0255(15) 0.0029(11) -0.0019(12) -0.0061(12)
C9 0.0187(15) 0.0263(14) 0.0232(14) 0.0048(11) -0.0049(12) -0.0074(12)
C10 0.0220(15) 0.0301(15) 0.0215(14) 0.0034(12) -0.0033(12) -0.0099(13)
C11 0.0232(15) 0.0293(15) 0.0204(14) 0.0050(11) -0.0034(12) -0.0116(13)
C12 0.0201(15) 0.0313(15) 0.0229(14) 0.0036(12) -0.0044(12) -0.0102(13)
C13 0.0241(16) 0.0312(16) 0.0230(15) 0.0041(12) -0.0041(12) -0.0097(13)
C14 0.0241(16) 0.0250(15) 0.0358(17) 0.0070(13) -0.0004(14) -0.0023(13)
C15 0.0215(16) 0.0407(18) 0.0267(15) 0.0038(13) -0.0079(13) -0.0080(14)
C16 0.0191(14) 0.0220(13) 0.0200(13) -0.0035(11) -0.0033(11) -0.0082(11)
C17 0.0240(15) 0.0253(14) 0.0196(14) 0.0000(11) -0.0012(12) -0.0096(12)
C18 0.0250(16) 0.0226(14) 0.0231(14) 0.0009(11) -0.0042(12) -0.0079(12)
C19 0.0189(15) 0.0273(15) 0.0221(14) 0.0026(11) -0.0003(12) -0.0087(12)
C20 0.0257(16) 0.0228(14) 0.0252(15) 0.0029(11) -0.0051(12) -0.0104(12)
C21 0.0317(17) 0.0279(15) 0.0248(15) 0.0049(12) -0.0088(13) -0.0084(13)
C22 0.0326(19) 0.0332(17) 0.0344(18) 0.0038(14) -0.0052(15) -0.0085(15)
C23 0.035(2) 0.0396(19) 0.0350(18) 0.0049(15) -0.0009(15) -0.0021(16)
C24 0.046(2) 0.0339(18) 0.0319(18) -0.0030(14) -0.0114(16) 0.0041(16)
C25 0.051(2) 0.0365(19) 0.045(2) -0.0070(16) -0.0169(19) -0.0109(17)
C26 0.036(2) 0.0397(19) 0.0387(19) -0.0043(15) -0.0086(16) -0.0121(16)
C27 0.062(2) 0.0337(18) 0.0341(18) 0.0011(14) -0.0205(17) -0.0254(18)
C28 0.066(3) 0.046(2) 0.056(2) 0.0131(18) -0.036(2) -0.038(2)
C29 0.0284(17) 0.0351(17) 0.0347(17) 0.0025(14) -0.0073(14) -0.0140(14)

loop_
_atom_type_symbol
_atom_type_description
_atom_type_scat_dispersion_real
_atom_type_scat_dispersion_imag
_atom_type_scat_source
C C 0.0033 0.0016 'International Tables Vol C Tables 4.2.6.8 and 6.1.1.4'
H H 0.0000 0.0000 'International Tables Vol C Tables 4.2.6.8 and 6.1.1.4'
N N 0.0061 0.0033 'International Tables Vol C Tables 4.2.6.8 and 6.1.1.4'
O O 0.0106 0.0060 'International Tables Vol C Tables 4.2.6.8 and 6.1.1.4'
F F 0.0171 0.0103 'International Tables Vol C Tables 4.2.6.8 and 6.1.1.4'
S S 0.1246 0.1234 'International Tables Vol C Tables 4.2.6.8 and 6.1.1.4'
Cu Cu 0.3201 1.2651 'International Tables Vol C Tables 4.2.6.8 and 6.1.1.4'

loop_
_geom_angle_atom_site_label_1
_geom_angle_atom_site_label_2
_geom_angle_atom_site_label_3
_geom_angle
_geom_angle_site_symmetry_1
_geom_angle_site_symmetry_3
_geom_angle_publ_flag
N1 Cu1 N1 180.000(1) . 2_577 ?
N1 Cu1 O2 91.20(9) . . ?
N1 Cu1 O2 88.80(9) 2_577 . ?
N1 Cu1 O2 88.80(9) . 2_577 ?
N1 Cu1 O2 91.20(9) 2_577 2_577 ?
O2 Cu1 O2 180.000(1) . 2_577 ?
N1 Cu1 O1 90.94(9) . 2_577 ?
N1 Cu1 O1 89.06(9) 2_577 2_577 ?
O2 Cu1 O1 91.60(8) . 2_577 ?
O2 Cu1 O1 88.40(9) 2_577 2_577 ?
N1 Cu1 O1 89.06(9) . . ?
N1 Cu1 O1 90.94(9) 2_577 . ?
O2 Cu1 O1 88.40(8) . . ?
O2 Cu1 O1 91.60(8) 2_577 . ?
O1 Cu1 O1 180.000(1) 2_577 . ?
C10 S1 C13 93.33(15) . . ?
C1 S2 C4 92.73(14) . . ?
F1A C6A F2A 106.2(4) . . ?
F1A C6A C5 111.7(4) . . ?
F2A C6A C5 114.0(4) . . ?
F1A C6A C7A 110.3(4) . . ?
F2A C6A C7A 110.4(4) . . ?
C5 C6A C7A 104.2(4) . . ?
F4A C7A F3A 109.5(3) . . ?
F4A C7A C8A 109.7(4) . . ?
F3A C7A C8A 111.6(4) . . ?
F4A C7A C6A 111.1(4) . . ?
F3A C7A C6A 112.2(4) . . ?
C8A C7A C6A 102.5(4) . . ?
F6A C8A F5A 105.1(5) . . ?
F6A C8A C9 112.8(5) . . ?
F5A C8A C9 110.6(5) . . ?
F6A C8A C7A 112.4(5) . . ?
F5A C8A C7A 109.4(5) . . ?
C9 C8A C7A 106.5(4) . . ?
F2B C6B F1B 103.5(11) . . ?
F2B C6B C5 114.9(12) . . ?
F1B C6B C5 110.0(11) . . ?
F2B C6B C7B 118.2(13) . . ?
F1B C6B C7B 104.4(11) . . ?
C5 C6B C7B 105.3(10) . . ?
F4B C7B F3B 104.3(10) . . ?
F4B C7B C6B 115.2(11) . . ?
F3B C7B C6B 110.7(11) . . ?
F4B C7B C8B 114.9(11) . . ?
F3B C7B C8B 109.0(10) . . ?
C6B C7B C8B 102.8(11) . . ?
F5B C8B F6B 104.8(11) . . ?
F5B C8B C9 119.4(11) . . ?
F6B C8B C9 112.1(10) . . ?
F5B C8B C7B 106.7(11) . . ?
F6B C8B C7B 111.0(12) . . ?
C9 C8B C7B 102.8(9) . . ?
F9A C30A F8A 109.1(12) . . ?
F9A C30A F7A 103.1(13) . . ?
F8A C30A F7A 104.7(10) . . ?
F9A C30A C27 109.0(13) . . ?
F8A C30A C27 112.0(10) . . ?
F7A C30A C27 118.3(7) . . ?
F9B C30B F8B 112.8(13) . . ?
F9B C30B F7B 105.4(10) . . ?
F8B C30B F7B 102.9(9) . . ?
F9B C30B C27 107.1(9) . . ?
F8B C30B C27 112.0(10) . . ?
F7B C30B C27 116.7(8) . . ?
F12A C31A F10A 107.1(18) . . ?
F12A C31A F11A 106.1(15) . . ?
F10A C31A F11A 105.1(17) . . ?
F12A C31A C29 117.1(12) . . ?
F10A C31A C29 112.6(15) . . ?
F11A C31A C29 108.1(15) . . ?
F12B C31B F10B 111.7(16) . . ?
F12B C31B F11B 104.7(13) . . ?
F10B C31B F11B 104.3(14) . . ?
F12B C31B C29 114.3(12) . . ?
F10B C31B C29 111.4(10) . . ?
F11B C31B C29 109.7(16) . . ?
C18 N1 C19 117.9(2) . . ?
C18 N1 Cu1 120.8(2) . . ?
C19 N1 Cu1 120.79(19) . . ?
C29 O1 Cu1 123.2(2) . . ?
C27 O2 Cu1 124.8(2) . . ?
C2 C1 C14 128.3(3) . . ?
C2 C1 S2 110.3(2) . . ?
C14 C1 S2 121.4(2) . . ?
C1 C2 C3 113.0(3) . . ?
C1 C2 C5 124.3(3) . . ?
C3 C2 C5 122.7(3) . . ?
C4 C3 C2 113.7(3) . . ?
C3 C4 C16 127.2(3) . . ?
C3 C4 S2 110.2(2) . . ?
C16 C4 S2 122.5(2) . . ?
C9 C5 C6B 109.5(6) . . ?
C9 C5 C2 129.7(3) . . ?
C6B C5 C2 120.7(6) . . ?
C9 C5 C6A 111.2(3) . . ?
C6B C5 C6A 9.2(6) . . ?
C2 C5 C6A 119.0(3) . . ?
C5 C9 C11 130.9(3) . . ?
C5 C9 C8B 111.5(5) . . ?
C11 C9 C8B 117.5(5) . . ?
C5 C9 C8A 108.8(3) . . ?
C11 C9 C8A 120.3(3) . . ?
C8B C9 C8A 4.4(7) . . ?
C11 C10 C15 131.1(3) . . ?
C11 C10 S1 110.4(2) . . ?
C15 C10 S1 118.4(2) . . ?
C10 C11 C12 112.7(3) . . ?
C10 C11 C9 125.7(3) . . ?
C12 C11 C9 121.6(3) . . ?
C13 C12 C11 113.6(3) . . ?
C12 C13 C21 128.4(3) . . ?
C12 C13 S1 109.9(2) . . ?
C21 C13 S1 121.6(2) . . ?
C17 C16 C20 116.6(3) . . ?
C17 C16 C4 120.5(3) . . ?
C20 C16 C4 122.9(3) . . ?
C18 C17 C16 120.1(3) . . ?
N1 C18 C17 122.6(3) . . ?
N1 C19 C20 122.6(3) . . ?
C19 C20 C16 120.0(3) . . ?
C22 C21 C26 118.1(3) . . ?
C22 C21 C13 120.4(3) . . ?
C26 C21 C13 121.5(3) . . ?
C23 C22 C21 120.9(3) . . ?
C22 C23 C24 120.0(3) . . ?
C25 C24 C23 120.0(3) . . ?
C24 C25 C26 120.0(3) . . ?
C25 C26 C21 120.9(3) . . ?
O2 C27 C28 129.8(3) . . ?
O2 C27 C30A 105.5(5) . . ?
C28 C27 C30A 123.6(5) . . ?
O2 C27 C30B 119.3(5) . . ?
C28 C27 C30B 110.4(5) . . ?
C30A C27 C30B 23.3(5) . . ?
C27 C28 C29 124.2(3) . . ?
O1 C29 C28 129.4(3) . . ?
O1 C29 C31A 106.1(7) . . ?
C28 C29 C31A 124.4(8) . . ?
O1 C29 C31B 118.0(8) . . ?
C28 C29 C31B 112.3(8) . . ?
C31A C29 C31B 15.5(10) . . ?

loop_
_geom_bond_atom_site_label_1
_geom_bond_atom_site_label_2
_geom_bond_distance
_geom_bond_site_symmetry_2
_geom_bond_publ_flag
Cu1 N1 2.018(2) . ?
Cu1 N1 2.018(2) 2_577 ?
Cu1 O2 2.086(2) . ?
Cu1 O2 2.086(2) 2_577 ?
Cu1 O1 2.162(2) 2_577 ?
Cu1 O1 2.162(2) . ?
S1 C10 1.723(3) . ?
S1 C13 1.732(3) . ?
S2 C1 1.724(3) . ?
S2 C4 1.732(3) . ?
C6A F1A 1.342(7) . ?
C6A F2A 1.361(5) . ?
C6A C5 1.520(6) . ?
C6A C7A 1.537(6) . ?
C7A F4A 1.337(5) . ?
C7A F3A 1.363(5) . ?
C7A C8A 1.528(7) . ?
C8A F6A 1.357(6) . ?
C8A F5A 1.373(7) . ?
C8A C9 1.506(9) . ?
C6B F2B 1.309(14) . ?
C6B F1B 1.382(15) . ?
C6B C5 1.444(17) . ?
C6B C7B 1.525(14) . ?
C7B F4B 1.354(14) . ?
C7B F3B 1.395(14) . ?
C7B C8B 1.549(14) . ?
C8B F5B 1.360(14) . ?
C8B F6B 1.383(13) . ?
C8B C9 1.503(18) . ?
C30A F9A 1.279(17) . ?
C30A F8A 1.318(15) . ?
C30A F7A 1.344(11) . ?
C30A C27 1.483(12) . ?
C30B F9B 1.280(15) . ?
C30B F8B 1.305(16) . ?
C30B F7B 1.341(10) . ?
C30B C27 1.632(11) . ?
C31A F12A 1.29(2) . ?
C31A F10A 1.311(19) . ?
C31A F11A 1.36(3) . ?
C31A C29 1.462(19) . ?
C31B F12B 1.29(2) . ?
C31B F10B 1.310(18) . ?
C31B F11B 1.35(3) . ?
C31B C29 1.605(13) . ?
N1 C18 1.342(4) . ?
N1 C19 1.343(4) . ?
O1 C29 1.237(4) . ?
O2 C27 1.248(4) . ?
C1 C2 1.375(4) . ?
C1 C14 1.497(4) . ?
C2 C3 1.416(4) . ?
C2 C5 1.469(4) . ?
C3 C4 1.360(4) . ?
C4 C16 1.464(4) . ?
C5 C9 1.353(4) . ?
C9 C11 1.472(4) . ?
C10 C11 1.373(4) . ?
C10 C15 1.495(4) . ?
C11 C12 1.436(4) . ?
C12 C13 1.364(4) . ?
C13 C21 1.475(4) . ?
C16 C17 1.396(4) . ?
C16 C20 1.397(4) . ?
C17 C18 1.379(4) . ?
C19 C20 1.381(4) . ?
C21 C22 1.390(5) . ?
C21 C26 1.396(5) . ?
C22 C23 1.382(5) . ?
C23 C24 1.384(5) . ?
C24 C25 1.372(5) . ?
C25 C26 1.385(5) . ?
C27 C28 1.384(5) . ?
C28 C29 1.393(5) . ?

loop_
_geom_torsion_atom_site_label_1
_geom_torsion_atom_site_label_2
_geom_torsion_atom_site_label_3
_geom_torsion_atom_site_label_4
_geom_torsion
_geom_torsion_site_symmetry_1
_geom_torsion_site_symmetry_2
_geom_torsion_site_symmetry_3
_geom_torsion_site_symmetry_4
_geom_torsion_publ_flag
F1A C6A C7A F4A -147.3(4) . . . . ?
F2A C6A C7A F4A -30.2(6) . . . . ?
C5 C6A C7A F4A 92.6(4) . . . . ?
F1A C6A C7A F3A -24.3(5) . . . . ?
F2A C6A C7A F3A 92.8(5) . . . . ?
C5 C6A C7A F3A -144.3(4) . . . . ?
F1A C6A C7A C8A 95.6(5) . . . . ?
F2A C6A C7A C8A -147.3(5) . . . . ?
C5 C6A C7A C8A -24.5(5) . . . . ?
F4A C7A C8A F6A 30.2(7) . . . . ?
F3A C7A C8A F6A -91.4(6) . . . . ?
C6A C7A C8A F6A 148.4(5) . . . . ?
F4A C7A C8A F5A 146.6(4) . . . . ?
F3A C7A C8A F5A 25.0(6) . . . . ?
C6A C7A C8A F5A -95.3(6) . . . . ?
F4A C7A C8A C9 -93.8(4) . . . . ?
F3A C7A C8A C9 144.6(4) . . . . ?
C6A C7A C8A C9 24.3(5) . . . . ?
F2B C6B C7B F4B 24.1(19) . . . . ?
F1B C6B C7B F4B -90.0(14) . . . . ?
C5 C6B C7B F4B 154.0(10) . . . . ?
F2B C6B C7B F3B 142.1(13) . . . . ?
F1B C6B C7B F3B 27.9(15) . . . . ?
C5 C6B C7B F3B -88.0(12) . . . . ?
F2B C6B C7B C8B -101.6(15) . . . . ?
F1B C6B C7B C8B 144.2(12) . . . . ?
C5 C6B C7B C8B 28.3(13) . . . . ?
F4B C7B C8B F5B 86.7(14) . . . . ?
F3B C7B C8B F5B -29.8(15) . . . . ?
C6B C7B C8B F5B -147.3(12) . . . . ?
F4B C7B C8B F6B -26.9(16) . . . . ?
F3B C7B C8B F6B -143.4(11) . . . . ?
C6B C7B C8B F6B 99.1(14) . . . . ?
F4B C7B C8B C9 -146.9(10) . . . . ?
F3B C7B C8B C9 96.6(11) . . . . ?
C6B C7B C8B C9 -21.0(12) . . . . ?
N1 Cu1 N1 C18 -91(100) 2_577 . . . ?
O2 Cu1 N1 C18 61.3(2) . . . . ?
O2 Cu1 N1 C18 -118.7(2) 2_577 . . . ?
O1 Cu1 N1 C18 -30.3(2) 2_577 . . . ?
O1 Cu1 N1 C18 149.7(2) . . . . ?
N1 Cu1 N1 C19 81(100) 2_577 . . . ?
O2 Cu1 N1 C19 -127.5(2) . . . . ?
O2 Cu1 N1 C19 52.5(2) 2_577 . . . ?
O1 Cu1 N1 C19 140.9(2) 2_577 . . . ?
O1 Cu1 N1 C19 -39.1(2) . . . . ?
N1 Cu1 O1 C29 -87.7(3) . . . . ?
N1 Cu1 O1 C29 92.3(3) 2_577 . . . ?
O2 Cu1 O1 C29 3.5(2) . . . . ?
O2 Cu1 O1 C29 -176.5(2) 2_577 . . . ?
O1 Cu1 O1 C29 -178(100) 2_577 . . . ?
N1 Cu1 O2 C27 87.8(3) . . . . ?
N1 Cu1 O2 C27 -92.2(3) 2_577 . . . ?
O2 Cu1 O2 C27 168(100) 2_577 . . . ?
O1 Cu1 O2 C27 178.7(3) 2_577 . . . ?
O1 Cu1 O2 C27 -1.3(3) . . . . ?
C4 S2 C1 C2 0.0(2) . . . . ?
C4 S2 C1 C14 -178.8(3) . . . . ?
C14 C1 C2 C3 179.2(3) . . . . ?
S2 C1 C2 C3 0.6(3) . . . . ?
C14 C1 C2 C5 -1.4(5) . . . . ?
S2 C1 C2 C5 -180.0(2) . . . . ?
C1 C2 C3 C4 -1.1(4) . . . . ?
C5 C2 C3 C4 179.5(3) . . . . ?
C2 C3 C4 C16 178.1(3) . . . . ?
C2 C3 C4 S2 1.0(3) . . . . ?
C1 S2 C4 C3 -0.6(2) . . . . ?
C1 S2 C4 C16 -177.8(2) . . . . ?
F2B C6B C5 C9 106.1(10) . . . . ?
F1B C6B C5 C9 -137.7(8) . . . . ?
C7B C6B C5 C9 -25.7(11) . . . . ?
F2B C6B C5 C2 -69.3(13) . . . . ?
F1B C6B C5 C2 46.9(11) . . . . ?
C7B C6B C5 C2 158.9(7) . . . . ?
F2B C6B C5 C6A -151(5) . . . . ?
F1B C6B C5 C6A -35(3) . . . . ?
C7B C6B C5 C6A 77(4) . . . . ?
C1 C2 C5 C9 58.1(5) . . . . ?
C3 C2 C5 C9 -122.5(3) . . . . ?
C1 C2 C5 C6B -127.5(8) . . . . ?
C3 C2 C5 C6B 51.9(8) . . . . ?
C1 C2 C5 C6A -117.1(4) . . . . ?
C3 C2 C5 C6A 62.3(5) . . . . ?
F1A C6A C5 C9 -102.1(4) . . . . ?
F2A C6A C5 C9 137.4(4) . . . . ?
C7A C6A C5 C9 17.0(5) . . . . ?
F1A C6A C5 C6B 177(4) . . . . ?
F2A C6A C5 C6B 57(4) . . . . ?
C7A C6A C5 C6B -64(4) . . . . ?
F1A C6A C5 C2 73.9(4) . . . . ?
F2A C6A C5 C2 -46.5(6) . . . . ?
C7A C6A C5 C2 -167.0(3) . . . . ?
C6B C5 C9 C11 -172.4(7) . . . . ?
C2 C5 C9 C11 2.5(5) . . . . ?
C6A C5 C9 C11 178.0(4) . . . . ?
C6B C5 C9 C8B 11.9(9) . . . . ?
C2 C5 C9 C8B -173.2(6) . . . . ?
C6A C5 C9 C8B 2.3(7) . . . . ?
C6B C5 C9 C8A 8.2(7) . . . . ?
C2 C5 C9 C8A -176.9(4) . . . . ?
C6A C5 C9 C8A -1.4(5) . . . . ?
F5B C8B C9 C5 124.4(9) . . . . ?
F6B C8B C9 C5 -112.6(9) . . . . ?
C7B C8B C9 C5 6.6(10) . . . . ?
F5B C8B C9 C11 -52.0(11) . . . . ?
F6B C8B C9 C11 71.1(11) . . . . ?
C7B C8B C9 C11 -169.7(7) . . . . ?
F5B C8B C9 C8A 178(100) . . . . ?
F6B C8B C9 C8A -59(8) . . . . ?
C7B C8B C9 C8A 60(8) . . . . ?
F6A C8A C9 C5 -138.8(4) . . . . ?
F5A C8A C9 C5 103.8(4) . . . . ?
C7A C8A C9 C5 -15.0(5) . . . . ?
F6A C8A C9 C11 41.7(6) . . . . ?
F5A C8A C9 C11 -75.6(5) . . . . ?
C7A C8A C9 C11 165.5(3) . . . . ?
F6A C8A C9 C8B 93(8) . . . . ?
F5A C8A C9 C8B -24(8) . . . . ?
C7A C8A C9 C8B -143(9) . . . . ?
C13 S1 C10 C11 -0.1(2) . . . . ?
C13 S1 C10 C15 176.4(2) . . . . ?
C15 C10 C11 C12 -175.0(3) . . . . ?
S1 C10 C11 C12 0.9(3) . . . . ?
C15 C10 C11 C9 2.7(5) . . . . ?
S1 C10 C11 C9 178.7(2) . . . . ?
C5 C9 C11 C10 37.0(5) . . . . ?
C8B C9 C11 C10 -147.5(6) . . . . ?
C8A C9 C11 C10 -143.6(4) . . . . ?
C5 C9 C11 C12 -145.4(3) . . . . ?
C8B C9 C11 C12 30.1(7) . . . . ?
C8A C9 C11 C12 33.9(5) . . . . ?
C10 C11 C12 C13 -1.6(4) . . . . ?
C9 C11 C12 C13 -179.4(3) . . . . ?
C11 C12 C13 C21 178.0(3) . . . . ?
C11 C12 C13 S1 1.4(3) . . . . ?
C10 S1 C13 C12 -0.7(2) . . . . ?
C10 S1 C13 C21 -177.6(3) . . . . ?
C3 C4 C16 C17 24.2(4) . . . . ?
S2 C4 C16 C17 -159.1(2) . . . . ?
C3 C4 C16 C20 -152.8(3) . . . . ?
S2 C4 C16 C20 23.9(4) . . . . ?
C20 C16 C17 C18 4.3(4) . . . . ?
C4 C16 C17 C18 -172.9(3) . . . . ?
C19 N1 C18 C17 -3.1(4) . . . . ?
Cu1 N1 C18 C17 168.4(2) . . . . ?
C16 C17 C18 N1 -0.5(4) . . . . ?
C18 N1 C19 C20 2.9(4) . . . . ?
Cu1 N1 C19 C20 -168.6(2) . . . . ?
N1 C19 C20 C16 1.0(4) . . . . ?
C17 C16 C20 C19 -4.5(4) . . . . ?
C4 C16 C20 C19 172.6(3) . . . . ?
C12 C13 C21 C22 -27.1(5) . . . . ?
S1 C13 C21 C22 149.1(3) . . . . ?
C12 C13 C21 C26 153.4(3) . . . . ?
S1 C13 C21 C26 -30.4(4) . . . . ?
C26 C21 C22 C23 0.6(5) . . . . ?
C13 C21 C22 C23 -178.9(3) . . . . ?
C21 C22 C23 C24 0.1(5) . . . . ?
C22 C23 C24 C25 -0.8(5) . . . . ?
C23 C24 C25 C26 0.8(6) . . . . ?
C24 C25 C26 C21 0.0(6) . . . . ?
C22 C21 C26 C25 -0.7(5) . . . . ?
C13 C21 C26 C25 178.8(3) . . . . ?
Cu1 O2 C27 C28 0.3(6) . . . . ?
Cu1 O2 C27 C30A -167.9(5) . . . . ?
Cu1 O2 C27 C30B 171.8(5) . . . . ?
F9A C30A C27 O2 -65.6(12) . . . . ?
F8A C30A C27 O2 173.7(9) . . . . ?
F7A C30A C27 O2 51.7(10) . . . . ?
F9A C30A C27 C28 125.3(11) . . . . ?
F8A C30A C27 C28 4.6(12) . . . . ?
F7A C30A C27 C28 -117.4(8) . . . . ?
F9A C30A C27 C30B 64.3(19) . . . . ?
F8A C30A C27 C30B -56.5(18) . . . . ?
F7A C30A C27 C30B -178(3) . . . . ?
F9B C30B C27 O2 112.5(9) . . . . ?
F8B C30B C27 O2 -11.6(12) . . . . ?
F7B C30B C27 O2 -129.8(7) . . . . ?
F9B C30B C27 C28 -74.5(10) . . . . ?
F8B C30B C27 C28 161.4(10) . . . . ?
F7B C30B C27 C28 43.2(10) . . . . ?
F9B C30B C27 C30A 54.4(18) . . . . ?
F8B C30B C27 C30A -70(2) . . . . ?
F7B C30B C27 C30A 172(3) . . . . ?
O2 C27 C28 C29 -0.7(7) . . . . ?
C30A C27 C28 C29 165.6(6) . . . . ?
C30B C27 C28 C29 -172.8(5) . . . . ?
Cu1 O1 C29 C28 -5.2(5) . . . . ?
Cu1 O1 C29 C31A 178.0(10) . . . . ?
Cu1 O1 C29 C31B 167.2(9) . . . . ?
C27 C28 C29 O1 3.6(7) . . . . ?
C27 C28 C29 C31A 179.9(12) . . . . ?
C27 C28 C29 C31B -169.2(9) . . . . ?
F12A C31A C29 O1 45(2) . . . . ?
F10A C31A C29 O1 170.2(18) . . . . ?
F11A C31A C29 O1 -74.2(11) . . . . ?
F12A C31A C29 C28 -131.6(14) . . . . ?
F10A C31A C29 C28 -7(3) . . . . ?
F11A C31A C29 C28 108.8(13) . . . . ?
F12A C31A C29 C31B -173(8) . . . . ?
F10A C31A C29 C31B -48(6) . . . . ?
F11A C31A C29 C31B 68(7) . . . . ?
F12B C31B C29 O1 -101.6(14) . . . . ?
F10B C31B C29 O1 26(2) . . . . ?
F11B C31B C29 O1 141.2(10) . . . . ?
F12B C31B C29 C28 72.1(19) . . . . ?
F10B C31B C29 C28 -160.1(15) . . . . ?
F11B C31B C29 C28 -45.1(14) . . . . ?
F12B C31B C29 C31A -144(8) . . . . ?
F10B C31B C29 C31A -16(5) . . . . ?
F11B C31B C29 C31A 99(7) . . . . ?
